data_2225456
loop_
_publ_author_name
'Yehye, Wagee A.'
'Ariffin, Azhar'
'Rahman, Noorsaadah Abdul'
'Ng, Seik Weng'

_publ_section_title
;
 <i>N</i>'-[(Biphenyl-4-yl)methylene]-2-[(3,5-di-<i>tert</i>-butyl-4-hydroxybenzyl)sulfanyl]acetohydrazide
;
_journal_coeditor_code BT5202
_journal_issue 4
_journal_name_full 'Acta Crystallographica Section E'
_journal_page_first o734
_journal_paper_doi 10.1107/S1600536810006884
_journal_volume 66
_journal_year 2010
_chemical_formula_iupac 'C30 H36 N2 O2 S'
_chemical_formula_moiety 'C30 H36 N2 O2 S'
_chemical_formula_sum 'C30 H36 N2 O2 S'
_chemical_formula_weight 488.67
_chemical_name_systematic
;
<i>N</i>'-[(Biphenyl-4-yl)methylene]-2-[(3,5-di-<i>tert</i>-butyl-4-
hydroxybenzyl)sulfanyl]acetohydrazide
;
_space_group_IT_number 2
_symmetry_cell_setting triclinic
_symmetry_space_group_name_Hall '-P 1'
_symmetry_space_group_name_H-M 'P -1'
_atom_sites_solution_hydrogens geom
_atom_sites_solution_primary direct
_atom_sites_solution_secondary difmap
_audit_creation_method SHELXL-97
_cell_angle_alpha 104.435(2)
_cell_angle_beta 102.805(2)
_cell_angle_gamma 97.559(2)
_cell_formula_units_Z 2
_cell_length_a 9.1104(11)
_cell_length_b 10.5601(12)
_cell_length_c 15.5146(18)
_cell_measurement_reflns_used 2001
_cell_measurement_temperature 293(2)
_cell_measurement_theta_max 21.2
_cell_measurement_theta_min 2.3
_cell_volume 1381.7(3)
_computing_cell_refinement 'SAINT (Bruker, 2009)'
_computing_data_collection 'APEX2 (Bruker, 2009)'
_computing_data_reduction 'SAINT (Bruker, 2009)'
_computing_molecular_graphics 'X-SEED (Barbour, 2001)'
_computing_publication_material 'publCIF (Westrip, 2010)'
_computing_structure_refinement 'SHELXL97 (Sheldrick, 2008)'
_computing_structure_solution 'SHELXS97 (Sheldrick, 2008)'
_diffrn_ambient_temperature 293(2)
_diffrn_measured_fraction_theta_full 0.998
_diffrn_measured_fraction_theta_max 0.998
_diffrn_measurement_device_type 'Bruker SMART APEX diffractometer'
_diffrn_measurement_method '\w scans'
_diffrn_radiation_monochromator graphite
_diffrn_radiation_source 'fine-focus sealed tube'
_diffrn_radiation_type MoK\a
_diffrn_radiation_wavelength 0.71073
_diffrn_reflns_av_R_equivalents 0.0351
_diffrn_reflns_av_sigmaI/netI 0.0512
_diffrn_reflns_limit_h_max 10
_diffrn_reflns_limit_h_min -10
_diffrn_reflns_limit_k_max 12
_diffrn_reflns_limit_k_min -12
_diffrn_reflns_limit_l_max 18
_diffrn_reflns_limit_l_min -16
_diffrn_reflns_number 10977
_diffrn_reflns_theta_full 25.00
_diffrn_reflns_theta_max 25.00
_diffrn_reflns_theta_min 2.03
_diffrn_standards_decay_% 0
_diffrn_standards_interval_count 0
_diffrn_standards_interval_time 0
_diffrn_standards_number 0
_exptl_absorpt_coefficient_mu 0.145
_exptl_absorpt_correction_T_max 0.9856
_exptl_absorpt_correction_T_min 0.9442
_exptl_absorpt_correction_type multi-scan
_exptl_absorpt_process_details '(SADABS; Sheldrick, 1996)'
_exptl_crystal_colour Colorless
_exptl_crystal_density_diffrn 1.175
_exptl_crystal_density_method 'not measured'
_exptl_crystal_description Prism
_exptl_crystal_F_000 524
_exptl_crystal_size_max 0.40
_exptl_crystal_size_mid 0.10
_exptl_crystal_size_min 0.10
_refine_diff_density_max 0.169
_refine_diff_density_min -0.186
_refine_ls_extinction_method none
_refine_ls_goodness_of_fit_ref 1.036
_refine_ls_hydrogen_treatment mixed
_refine_ls_matrix_type full
_refine_ls_number_parameters 324
_refine_ls_number_reflns 4873
_refine_ls_number_restraints 2
_refine_ls_restrained_S_all 1.035
_refine_ls_R_factor_all 0.0723
_refine_ls_R_factor_gt 0.0465
_refine_ls_shift/su_max 0.001
_refine_ls_shift/su_mean 0.001
_refine_ls_structure_factor_coef Fsqd
_refine_ls_weighting_details 'calc w=1/[\s^2^(Fo^2^)+(0.0664P)^2^+0.0264P] where P=(Fo^2^+2Fc^2^)/3'
_refine_ls_weighting_scheme calc
_refine_ls_wR_factor_gt 0.1188
_refine_ls_wR_factor_ref 0.1352
_reflns_number_gt 3404
_reflns_number_total 4873
_reflns_threshold_expression I>2\s(I)
_cod_data_source_file bt5202.cif
_cod_data_source_block I
_cod_depositor_comments
;
The following automatic conversions were performed:
'_symmetry_cell_setting' value 'Triclinic' changed to 'triclinic'
according to '/home/saulius/struct/CIF-dictionaries/cif_core.dic'
dictionary named 'cif_core.dic' version 2.4.1 from
2010-06-29.

'_exptl_absorpt_correction_type' value 'Multi-scan' changed
to 'multi-scan' according to
'/home/saulius/struct/CIF-dictionaries/cif_core.dic' dictionary named
'cif_core.dic' version 2.4.1 from 2010-06-29.

Automatic conversion script
Id: cif_fix_enum 1527 2010-12-29 10:47:43Z saulius 
;
_cod_database_code 2225456
_cod_database_fobs_code 2225456

loop_
_symmetry_equiv_pos_as_xyz
'x, y, z'
'-x, -y, -z'

loop_
_atom_site_type_symbol
_atom_site_label
_atom_site_fract_x
_atom_site_fract_y
_atom_site_fract_z
_atom_site_U_iso_or_equiv
_atom_site_adp_type
_atom_site_calc_flag
_atom_site_refinement_flags
_atom_site_occupancy
_atom_site_disorder_assembly
_atom_site_disorder_group
S S1 0.76556(7) 0.68306(6) 0.78801(4) 0.0490(2) Uani d . 1 . .
O O1 0.5035(2) 0.7947(2) 1.15128(12) 0.0773(6) Uani d D 1 . .
H H1O 0.414(2) 0.758(5) 1.146(4) 0.20(2) Uiso d D 1 . .
O O2 0.54723(17) 0.65943(15) 0.58105(10) 0.0543(4) Uani d . 1 . .
N N1 0.7059(2) 0.51789(18) 0.55439(12) 0.0445(5) Uani d D 1 . .
H H1 0.6318(18) 0.4645(17) 0.5098(11) 0.048(6) Uiso d D 1 . .
N N2 0.8470(2) 0.48554(18) 0.57906(12) 0.0449(4) Uani d . 1 . .
C C1 0.5274(2) 0.7853(2) 1.06541(15) 0.0472(6) Uani d . 1 . .
C C2 0.4146(2) 0.7092(2) 0.98530(15) 0.0443(5) Uani d . 1 . .
C C3 0.4476(2) 0.7061(2) 0.90205(15) 0.0475(6) Uani d . 1 . .
H H3 0.3756 0.6556 0.8477 0.057 Uiso calc R 1 . .
C C4 0.5832(2) 0.7749(2) 0.89644(15) 0.0465(6) Uani d . 1 . .
C C5 0.6914(2) 0.8472(2) 0.97723(15) 0.0468(6) Uani d . 1 . .
H H5 0.7831 0.8931 0.9736 0.056 Uiso calc R 1 . .
C C6 0.6687(2) 0.8541(2) 1.06363(15) 0.0428(5) Uani d . 1 . .
C C7 0.2608(2) 0.6336(2) 0.98892(17) 0.0538(6) Uani d . 1 . .
C C8 0.2880(3) 0.5279(3) 1.0406(2) 0.0774(8) Uani d . 1 . .
H H8A 0.3423 0.4667 1.0100 0.116 Uiso calc R 1 . .
H H8B 0.1910 0.4801 1.0409 0.116 Uiso calc R 1 . .
H H8C 0.3477 0.5711 1.1029 0.116 Uiso calc R 1 . .
C C9 0.1710(3) 0.7315(3) 1.0355(2) 0.0724(8) Uani d . 1 . .
H H9A 0.0774 0.6826 1.0394 0.109 Uiso calc R 1 . .
H H9B 0.1475 0.7919 0.9997 0.109 Uiso calc R 1 . .
H H9C 0.2323 0.7811 1.0964 0.109 Uiso calc R 1 . .
C C10 0.1580(3) 0.5607(3) 0.8920(2) 0.0779(8) Uani d . 1 . .
H H10A 0.2075 0.4953 0.8612 0.117 Uiso calc R 1 . .
H H10B 0.1405 0.6238 0.8575 0.117 Uiso calc R 1 . .
H H10C 0.0616 0.5174 0.8963 0.117 Uiso calc R 1 . .
C C11 0.7924(3) 0.9341(2) 1.15209(15) 0.0513(6) Uani d . 1 . .
C C12 0.7331(3) 1.0494(3) 1.20689(19) 0.0837(9) Uani d . 1 . .
H H12A 0.6451 1.0141 1.2243 0.126 Uiso calc R 1 . .
H H12B 0.7047 1.1066 1.1693 0.126 Uiso calc R 1 . .
H H12C 0.8124 1.0995 1.2613 0.126 Uiso calc R 1 . .
C C13 0.8421(3) 0.8430(3) 1.21158(19) 0.0748(8) Uani d . 1 . .
H H13A 0.7556 0.8054 1.2292 0.112 Uiso calc R 1 . .
H H13B 0.9211 0.8940 1.2659 0.112 Uiso calc R 1 . .
H H13C 0.8808 0.7725 1.1768 0.112 Uiso calc R 1 . .
C C14 0.9374(3) 0.9949(3) 1.13007(19) 0.0720(8) Uani d . 1 . .
H H14A 1.0121 1.0454 1.1865 0.108 Uiso calc R 1 . .
H H14B 0.9115 1.0525 1.0924 0.108 Uiso calc R 1 . .
H H14C 0.9793 0.9248 1.0976 0.108 Uiso calc R 1 . .
C C15 0.6138(3) 0.7729(3) 0.80454(16) 0.0578(6) Uani d . 1 . .
H H15A 0.6433 0.8635 0.8025 0.069 Uiso calc R 1 . .
H H15B 0.5212 0.7302 0.7553 0.069 Uiso calc R 1 . .
C C16 0.7967(2) 0.7190(2) 0.68495(14) 0.0445(5) Uani d . 1 . .
H H16A 0.7939 0.8118 0.6893 0.053 Uiso calc R 1 . .
H H16B 0.8969 0.7036 0.6786 0.053 Uiso calc R 1 . .
C C17 0.6743(2) 0.6309(2) 0.60228(14) 0.0415(5) Uani d . 1 . .
C C18 0.8649(3) 0.3747(2) 0.53133(15) 0.0486(6) Uani d . 1 . .
H H18 0.7843 0.3207 0.4826 0.058 Uiso calc R 1 . .
C C19 1.0115(2) 0.3318(2) 0.55261(15) 0.0448(5) Uani d . 1 . .
C C20 1.0305(3) 0.2105(2) 0.50071(16) 0.0520(6) Uani d . 1 . .
H H20 0.9502 0.1578 0.4513 0.062 Uiso calc R 1 . .
C C21 1.1672(3) 0.1671(2) 0.52141(16) 0.0508(6) Uani d . 1 . .
H H21 1.1770 0.0852 0.4857 0.061 Uiso calc R 1 . .
C C22 1.2902(2) 0.2427(2) 0.59426(15) 0.0438(5) Uani d . 1 . .
C C23 1.2704(3) 0.3650(2) 0.64509(16) 0.0539(6) Uani d . 1 . .
H H23 1.3511 0.4186 0.6939 0.065 Uiso calc R 1 . .
C C24 1.1346(3) 0.4084(2) 0.62486(16) 0.0549(6) Uani d . 1 . .
H H24 1.1251 0.4906 0.6602 0.066 Uiso calc R 1 . .
C C25 1.4349(3) 0.1944(2) 0.61918(15) 0.0470(6) Uani d . 1 . .
C C26 1.4334(3) 0.0584(3) 0.60401(17) 0.0578(6) Uani d . 1 . .
H H26 1.3410 -0.0024 0.5761 0.069 Uiso calc R 1 . .
C C27 1.5670(3) 0.0121(3) 0.62980(19) 0.0703(8) Uani d . 1 . .
H H27 1.5640 -0.0788 0.6199 0.084 Uiso calc R 1 . .
C C28 1.7033(3) 0.1010(4) 0.6700(2) 0.0748(8) Uani d . 1 . .
H H28 1.7932 0.0703 0.6875 0.090 Uiso calc R 1 . .
C C29 1.7081(3) 0.2344(3) 0.68445(19) 0.0719(8) Uani d . 1 . .
H H29 1.8015 0.2940 0.7112 0.086 Uiso calc R 1 . .
C C30 1.5748(3) 0.2822(3) 0.65969(18) 0.0607(7) Uani d . 1 . .
H H30 1.5794 0.3734 0.6703 0.073 Uiso calc R 1 . .

loop_
_atom_site_aniso_label
_atom_site_aniso_U_11
_atom_site_aniso_U_22
_atom_site_aniso_U_33
_atom_site_aniso_U_12
_atom_site_aniso_U_13
_atom_site_aniso_U_23
S1 0.0509(4) 0.0565(4) 0.0402(3) 0.0122(3) 0.0105(3) 0.0156(3)
O1 0.0721(13) 0.1141(16) 0.0468(11) -0.0004(12) 0.0283(10) 0.0237(10)
O2 0.0481(9) 0.0556(10) 0.0505(10) 0.0197(8) 0.0053(7) 0.0020(7)
N1 0.0409(11) 0.0479(11) 0.0375(11) 0.0131(9) 0.0044(9) 0.0024(9)
N2 0.0435(11) 0.0508(11) 0.0427(11) 0.0165(9) 0.0120(8) 0.0135(9)
C1 0.0484(13) 0.0578(14) 0.0400(13) 0.0093(11) 0.0186(11) 0.0169(11)
C2 0.0395(12) 0.0499(13) 0.0463(13) 0.0104(10) 0.0133(10) 0.0166(11)
C3 0.0421(12) 0.0549(14) 0.0426(13) 0.0100(10) 0.0075(10) 0.0119(11)
C4 0.0441(13) 0.0619(15) 0.0389(13) 0.0151(11) 0.0156(10) 0.0177(11)
C5 0.0415(12) 0.0554(14) 0.0473(14) 0.0050(10) 0.0160(11) 0.0203(11)
C6 0.0415(12) 0.0453(13) 0.0432(13) 0.0070(10) 0.0119(10) 0.0158(10)
C7 0.0394(12) 0.0612(15) 0.0635(16) 0.0065(11) 0.0167(11) 0.0220(13)
C8 0.0623(17) 0.0742(19) 0.111(2) 0.0098(14) 0.0326(17) 0.0471(18)
C9 0.0513(15) 0.086(2) 0.090(2) 0.0194(14) 0.0322(15) 0.0283(16)
C10 0.0483(16) 0.086(2) 0.084(2) -0.0105(14) 0.0134(14) 0.0132(16)
C11 0.0503(13) 0.0509(14) 0.0456(13) 0.0032(11) 0.0079(11) 0.0093(11)
C12 0.092(2) 0.077(2) 0.0620(18) 0.0160(17) 0.0096(16) -0.0065(15)
C13 0.0641(17) 0.088(2) 0.0652(18) 0.0056(15) -0.0033(14) 0.0320(16)
C14 0.0584(16) 0.0727(18) 0.0679(18) -0.0148(14) 0.0045(13) 0.0154(14)
C15 0.0559(15) 0.0806(18) 0.0440(14) 0.0211(13) 0.0167(11) 0.0238(13)
C16 0.0409(12) 0.0466(13) 0.0419(13) 0.0035(10) 0.0127(10) 0.0067(10)
C17 0.0439(13) 0.0447(13) 0.0350(12) 0.0099(10) 0.0108(10) 0.0094(10)
C18 0.0481(13) 0.0527(14) 0.0438(13) 0.0136(11) 0.0105(11) 0.0111(11)
C19 0.0491(13) 0.0489(13) 0.0411(13) 0.0158(11) 0.0152(11) 0.0151(11)
C20 0.0504(14) 0.0530(14) 0.0471(14) 0.0117(11) 0.0086(11) 0.0076(11)
C21 0.0560(15) 0.0455(13) 0.0521(14) 0.0184(11) 0.0175(12) 0.0092(11)
C22 0.0487(13) 0.0494(14) 0.0409(12) 0.0140(10) 0.0167(10) 0.0202(11)
C23 0.0533(14) 0.0534(15) 0.0484(14) 0.0148(12) 0.0020(11) 0.0108(12)
C24 0.0650(16) 0.0494(14) 0.0490(14) 0.0222(12) 0.0106(12) 0.0102(11)
C25 0.0527(14) 0.0565(15) 0.0424(13) 0.0185(11) 0.0204(11) 0.0223(11)
C26 0.0605(16) 0.0606(16) 0.0577(16) 0.0232(12) 0.0166(12) 0.0200(12)
C27 0.080(2) 0.0734(19) 0.0688(18) 0.0430(17) 0.0213(16) 0.0245(15)
C28 0.0611(18) 0.106(3) 0.0719(19) 0.0418(18) 0.0209(15) 0.0365(18)
C29 0.0492(15) 0.096(2) 0.076(2) 0.0150(15) 0.0146(14) 0.0374(17)
C30 0.0555(15) 0.0686(17) 0.0667(17) 0.0133(13) 0.0179(13) 0.0326(14)

loop_
_atom_type_symbol
_atom_type_description
_atom_type_scat_dispersion_real
_atom_type_scat_dispersion_imag
_atom_type_scat_source
C C 0.0033 0.0016 'International Tables Vol C Tables 4.2.6.8 and 6.1.1.4'
H H 0.0000 0.0000 'International Tables Vol C Tables 4.2.6.8 and 6.1.1.4'
N N 0.0061 0.0033 'International Tables Vol C Tables 4.2.6.8 and 6.1.1.4'
O O 0.0106 0.0060 'International Tables Vol C Tables 4.2.6.8 and 6.1.1.4'
S S 0.1246 0.1234 'International Tables Vol C Tables 4.2.6.8 and 6.1.1.4'

loop_
_geom_angle_atom_site_label_1
_geom_angle_atom_site_label_2
_geom_angle_atom_site_label_3
_geom_angle_site_symmetry_1
_geom_angle_site_symmetry_3
_geom_angle
_geom_angle_publ_flag
C16 S1 C15 . . 99.92(10) ?
C1 O1 H1O . . 110(4) ?
C17 N1 N2 . . 120.93(18) ?
C17 N1 H1 . . 117.2(14) ?
N2 N1 H1 . . 121.8(14) ?
C18 N2 N1 . . 116.47(18) ?
O1 C1 C2 . . 120.5(2) ?
O1 C1 C6 . . 116.5(2) ?
C2 C1 C6 . . 122.98(19) ?
C3 C2 C1 . . 116.67(19) ?
C3 C2 C7 . . 121.2(2) ?
C1 C2 C7 . . 122.10(19) ?
C4 C3 C2 . . 122.6(2) ?
C4 C3 H3 . . 118.7 ?
C2 C3 H3 . . 118.7 ?
C5 C4 C3 . . 118.6(2) ?
C5 C4 C15 . . 120.1(2) ?
C3 C4 C15 . . 121.4(2) ?
C4 C5 C6 . . 122.6(2) ?
C4 C5 H5 . . 118.7 ?
C6 C5 H5 . . 118.7 ?
C5 C6 C1 . . 116.5(2) ?
C5 C6 C11 . . 121.18(19) ?
C1 C6 C11 . . 122.28(19) ?
C10 C7 C9 . . 106.5(2) ?
C10 C7 C2 . . 111.37(19) ?
C9 C7 C2 . . 110.51(19) ?
C10 C7 C8 . . 107.4(2) ?
C9 C7 C8 . . 110.5(2) ?
C2 C7 C8 . . 110.45(19) ?
C7 C8 H8A . . 109.5 ?
C7 C8 H8B . . 109.5 ?
H8A C8 H8B . . 109.5 ?
C7 C8 H8C . . 109.5 ?
H8A C8 H8C . . 109.5 ?
H8B C8 H8C . . 109.5 ?
C7 C9 H9A . . 109.5 ?
C7 C9 H9B . . 109.5 ?
H9A C9 H9B . . 109.5 ?
C7 C9 H9C . . 109.5 ?
H9A C9 H9C . . 109.5 ?
H9B C9 H9C . . 109.5 ?
C7 C10 H10A . . 109.5 ?
C7 C10 H10B . . 109.5 ?
H10A C10 H10B . . 109.5 ?
C7 C10 H10C . . 109.5 ?
H10A C10 H10C . . 109.5 ?
H10B C10 H10C . . 109.5 ?
C12 C11 C14 . . 107.5(2) ?
C12 C11 C6 . . 110.4(2) ?
C14 C11 C6 . . 111.31(19) ?
C12 C11 C13 . . 110.4(2) ?
C14 C11 C13 . . 106.5(2) ?
C6 C11 C13 . . 110.45(19) ?
C11 C12 H12A . . 109.5 ?
C11 C12 H12B . . 109.5 ?
H12A C12 H12B . . 109.5 ?
C11 C12 H12C . . 109.5 ?
H12A C12 H12C . . 109.5 ?
H12B C12 H12C . . 109.5 ?
C11 C13 H13A . . 109.5 ?
C11 C13 H13B . . 109.5 ?
H13A C13 H13B . . 109.5 ?
C11 C13 H13C . . 109.5 ?
H13A C13 H13C . . 109.5 ?
H13B C13 H13C . . 109.5 ?
C11 C14 H14A . . 109.5 ?
C11 C14 H14B . . 109.5 ?
H14A C14 H14B . . 109.5 ?
C11 C14 H14C . . 109.5 ?
H14A C14 H14C . . 109.5 ?
H14B C14 H14C . . 109.5 ?
C4 C15 S1 . . 109.84(15) ?
C4 C15 H15A . . 109.7 ?
S1 C15 H15A . . 109.7 ?
C4 C15 H15B . . 109.7 ?
S1 C15 H15B . . 109.7 ?
H15A C15 H15B . . 108.2 ?
C17 C16 S1 . . 109.61(14) ?
C17 C16 H16A . . 109.7 ?
S1 C16 H16A . . 109.7 ?
C17 C16 H16B . . 109.7 ?
S1 C16 H16B . . 109.7 ?
H16A C16 H16B . . 108.2 ?
O2 C17 N1 . . 121.11(19) ?
O2 C17 C16 . . 120.80(19) ?
N1 C17 C16 . . 118.04(19) ?
N2 C18 C19 . . 120.3(2) ?
N2 C18 H18 . . 119.8 ?
C19 C18 H18 . . 119.8 ?
C24 C19 C20 . . 117.8(2) ?
C24 C19 C18 . . 121.9(2) ?
C20 C19 C18 . . 120.2(2) ?
C21 C20 C19 . . 120.9(2) ?
C21 C20 H20 . . 119.5 ?
C19 C20 H20 . . 119.5 ?
C20 C21 C22 . . 121.5(2) ?
C20 C21 H21 . . 119.3 ?
C22 C21 H21 . . 119.3 ?
C21 C22 C23 . . 117.1(2) ?
C21 C22 C25 . . 121.8(2) ?
C23 C22 C25 . . 121.1(2) ?
C24 C23 C22 . . 121.6(2) ?
C24 C23 H23 . . 119.2 ?
C22 C23 H23 . . 119.2 ?
C23 C24 C19 . . 121.1(2) ?
C23 C24 H24 . . 119.5 ?
C19 C24 H24 . . 119.5 ?
C30 C25 C26 . . 118.0(2) ?
C30 C25 C22 . . 121.5(2) ?
C26 C25 C22 . . 120.6(2) ?
C27 C26 C25 . . 121.2(3) ?
C27 C26 H26 . . 119.4 ?
C25 C26 H26 . . 119.4 ?
C28 C27 C26 . . 119.6(3) ?
C28 C27 H27 . . 120.2 ?
C26 C27 H27 . . 120.2 ?
C29 C28 C27 . . 120.3(3) ?
C29 C28 H28 . . 119.8 ?
C27 C28 H28 . . 119.8 ?
C28 C29 C30 . . 120.6(3) ?
C28 C29 H29 . . 119.7 ?
C30 C29 H29 . . 119.7 ?
C25 C30 C29 . . 120.3(3) ?
C25 C30 H30 . . 119.9 ?
C29 C30 H30 . . 119.9 ?

loop_
_geom_bond_atom_site_label_1
_geom_bond_atom_site_label_2
_geom_bond_site_symmetry_2
_geom_bond_distance
_geom_bond_publ_flag
S1 C16 . 1.804(2) ?
S1 C15 . 1.805(2) ?
O1 C1 . 1.379(3) ?
O1 H1O . 0.830(10) ?
O2 C17 . 1.230(2) ?
N1 C17 . 1.342(3) ?
N1 N2 . 1.371(2) ?
N1 H1 . 0.870(10) ?
N2 C18 . 1.271(3) ?
C1 C2 . 1.402(3) ?
C1 C6 . 1.402(3) ?
C2 C3 . 1.383(3) ?
C2 C7 . 1.539(3) ?
C3 C4 . 1.380(3) ?
C3 H3 . 0.9300 ?
C4 C5 . 1.379(3) ?
C4 C15 . 1.508(3) ?
C5 C6 . 1.387(3) ?
C5 H5 . 0.9300 ?
C6 C11 . 1.534(3) ?
C7 C10 . 1.530(3) ?
C7 C9 . 1.540(3) ?
C7 C8 . 1.543(3) ?
C8 H8A . 0.9600 ?
C8 H8B . 0.9600 ?
C8 H8C . 0.9600 ?
C9 H9A . 0.9600 ?
C9 H9B . 0.9600 ?
C9 H9C . 0.9600 ?
C10 H10A . 0.9600 ?
C10 H10B . 0.9600 ?
C10 H10C . 0.9600 ?
C11 C12 . 1.535(3) ?
C11 C14 . 1.536(3) ?
C11 C13 . 1.535(3) ?
C12 H12A . 0.9600 ?
C12 H12B . 0.9600 ?
C12 H12C . 0.9600 ?
C13 H13A . 0.9600 ?
C13 H13B . 0.9600 ?
C13 H13C . 0.9600 ?
C14 H14A . 0.9600 ?
C14 H14B . 0.9600 ?
C14 H14C . 0.9600 ?
C15 H15A . 0.9700 ?
C15 H15B . 0.9700 ?
C16 C17 . 1.500(3) ?
C16 H16A . 0.9700 ?
C16 H16B . 0.9700 ?
C18 C19 . 1.462(3) ?
C18 H18 . 0.9300 ?
C19 C24 . 1.386(3) ?
C19 C20 . 1.387(3) ?
C20 C21 . 1.383(3) ?
C20 H20 . 0.9300 ?
C21 C22 . 1.387(3) ?
C21 H21 . 0.9300 ?
C22 C23 . 1.392(3) ?
C22 C25 . 1.482(3) ?
C23 C24 . 1.375(3) ?
C23 H23 . 0.9300 ?
C24 H24 . 0.9300 ?
C25 C30 . 1.387(3) ?
C25 C26 . 1.394(3) ?
C26 C27 . 1.385(3) ?
C26 H26 . 0.9300 ?
C27 C28 . 1.367(4) ?
C27 H27 . 0.9300 ?
C28 C29 . 1.363(4) ?
C28 H28 . 0.9300 ?
C29 C30 . 1.388(3) ?
C29 H29 . 0.9300 ?
C30 H30 . 0.9300 ?

loop_
_geom_hbond_atom_site_label_D
_geom_hbond_atom_site_label_H
_geom_hbond_atom_site_label_A
_geom_hbond_site_symmetry_A
_geom_hbond_distance_DH
_geom_hbond_distance_HA
_geom_hbond_distance_DA
_geom_hbond_angle_DHA
_geom_hbond_publ_flag
N1 H1 O2 2_666 0.870(10) 1.970(10) 2.827(2) 174(2) yes

loop_
_cod_related_entry_id
_cod_related_entry_database
_cod_related_entry_code
1 ChemSpider 24744569
